data_7706906
loop_
_publ_author_name
'M\/oller, Mads Sondrup'
'Kongsted, Jacob'
'McKenzie, Christine J.'

_publ_section_title
;
 Preparation of organocobalt(iii) complexes via O<sub>2</sub> activation.
;
_journal_issue 14
_journal_name_full 'Dalton transactions (Cambridge, England : 2003)'
_journal_page_first 4819
_journal_page_last 4829
_journal_paper_doi 10.1039/d1dt00563d
_journal_volume 50
_journal_year 2021
_chemical_formula_moiety 'C24 H21 Co N2 O3'
_chemical_formula_sum 'C24 H21 Co N2 O3'
_chemical_formula_weight 444.36
_chemical_name_systematic (N,N'-Ethylene-bis(salicylideneiminato))-benzoylmethyl-cobalt(iii)
_space_group_crystal_system monoclinic
_space_group_IT_number 14
_space_group_name_Hall '-P 2ybc'
_space_group_name_H-M_alt 'P 1 21/c 1'
_atom_sites_solution_hydrogens geom
_atom_sites_solution_primary dual
_audit_creation_method SHELXL-2018/1
_audit_update_record
;
2020-11-20 deposited with the CCDC.	2021-03-15 downloaded from the CCDC.
;
_cell_angle_alpha 90
_cell_angle_beta 111.878(2)
_cell_angle_gamma 90
_cell_formula_units_Z 4
_cell_length_a 10.9070(2)
_cell_length_b 14.9544(2)
_cell_length_c 13.0565(2)
_cell_measurement_reflns_used 8164
_cell_measurement_temperature 100(2)
_cell_measurement_theta_max 74.5010
_cell_measurement_theta_min 4.6950
_cell_volume 1976.24(6)
_computing_cell_refinement 'CrysAlisPro 1.171.40.21a (Rigaku OD, 2018)'
_computing_data_collection 'CrysAlisPro 1.171.40.21a (Rigaku OD, 2018)'
_computing_data_reduction 'CrysAlisPro 1.171.40.21a (Rigaku OD, 2018)'
_computing_structure_refinement 'SHELXL-2018/1 (Sheldrick, 2018)'
_computing_structure_solution 'SHELXT 2014/5 (Sheldrick, 2014)'
_diffrn_ambient_temperature 100(2)
_diffrn_detector_area_resol_mean 5.2923
_diffrn_measured_fraction_theta_full 1.000
_diffrn_measured_fraction_theta_max 0.986
_diffrn_measurement_device_type 'XtaLAB Synergy, Dualflex, AtlasS2'
_diffrn_measurement_method '\w scans'
_diffrn_radiation_type CuK\a
_diffrn_radiation_wavelength 1.54184
_diffrn_reflns_av_R_equivalents 0.0231
_diffrn_reflns_av_unetI/netI 0.0174
_diffrn_reflns_Laue_measured_fraction_full 1.000
_diffrn_reflns_Laue_measured_fraction_max 0.986
_diffrn_reflns_limit_h_max 13
_diffrn_reflns_limit_h_min -13
_diffrn_reflns_limit_k_max 18
_diffrn_reflns_limit_k_min -18
_diffrn_reflns_limit_l_max 15
_diffrn_reflns_limit_l_min -13
_diffrn_reflns_number 17982
_diffrn_reflns_point_group_measured_fraction_full 1.000
_diffrn_reflns_point_group_measured_fraction_max 0.986
_diffrn_reflns_theta_full 67.684
_diffrn_reflns_theta_max 74.626
_diffrn_reflns_theta_min 4.368
_diffrn_source 'micro-focus sealed X-ray tube'
_exptl_absorpt_coefficient_mu 7.050
_exptl_absorpt_correction_T_max 0.901
_exptl_absorpt_correction_T_min 0.730
_exptl_absorpt_correction_type gaussian
_exptl_absorpt_process_details
;
CrysAlisPro 1.171.40.21a (Rigaku Oxford Diffraction, 2018)
Numerical absorption correction based on gaussian integration over
			a multifaceted crystal model
Empirical absorption correction using spherical harmonics,
 implemented in SCALE3 ABSPACK scaling algorithm.
;
_exptl_crystal_colour brown
_exptl_crystal_density_diffrn 1.493
_exptl_crystal_description block
_exptl_crystal_F_000 920
_exptl_crystal_size_max 0.065
_exptl_crystal_size_mid 0.031
_exptl_crystal_size_min 0.022
_refine_diff_density_max 0.362
_refine_diff_density_min -0.338
_refine_diff_density_rms 0.041
_refine_ls_extinction_method none
_refine_ls_goodness_of_fit_ref 1.045
_refine_ls_hydrogen_treatment constr
_refine_ls_matrix_type full
_refine_ls_number_parameters 271
_refine_ls_number_reflns 3994
_refine_ls_number_restraints 0
_refine_ls_restrained_S_all 1.045
_refine_ls_R_factor_all 0.0316
_refine_ls_R_factor_gt 0.0277
_refine_ls_shift/su_max 0.001
_refine_ls_shift/su_mean 0.000
_refine_ls_structure_factor_coef Fsqd
_refine_ls_weighting_details 'w=1/[\s^2^(Fo^2^)+(0.0319P)^2^+0.9731P] where P=(Fo^2^+2Fc^2^)/3'
_refine_ls_weighting_scheme calc
_refine_ls_wR_factor_gt 0.0672
_refine_ls_wR_factor_ref 0.0695
_reflns_Friedel_coverage 0.000
_reflns_number_gt 3677
_reflns_number_total 3994
_reflns_threshold_expression 'I > 2\s(I)'
_cod_data_source_file d1dt00563d2.cif
_cod_data_source_block mads_a_CCDC4
_cod_depositor_comments 'Adding full bibliography for 7706901--7706909.cif.'
_cod_original_sg_symbol_H-M 'P 21/c'
_cod_database_code 7706906
_shelx_shelxl_version_number 2018/1
_shelx_space_group_comment
;
The symmetry employed for this shelxl refinement is uniquely defined
by the following loop, which should always be used as a source of
symmetry information in preference to the above space-group names.
They are only intended as comments.
;

loop_
_space_group_symop_operation_xyz
'x, y, z'
'-x, y+1/2, -z+1/2'
'-x, -y, -z'
'x, -y-1/2, z-1/2'

loop_
_atom_site_label
_atom_site_type_symbol
_atom_site_fract_x
_atom_site_fract_y
_atom_site_fract_z
_atom_site_U_iso_or_equiv
_atom_site_adp_type
_atom_site_occupancy
_atom_site_site_symmetry_order
_atom_site_calc_flag
_atom_site_refinement_flags_posn
_atom_site_refinement_flags_adp
_atom_site_refinement_flags_occupancy
_atom_site_disorder_assembly
_atom_site_disorder_group
Co1 Co 0.38813(2) 0.48244(2) 0.54279(2) 0.01883(8) Uani 1 1 d . . . . .
O1 O 0.55688(10) 0.42819(7) 0.56480(8) 0.0200(2) Uani 1 1 d . . . . .
O2 O 0.31031(10) 0.40386(7) 0.42350(9) 0.0217(2) Uani 1 1 d . . . . .
O3 O 0.13587(13) 0.34113(9) 0.57489(12) 0.0402(3) Uani 1 1 d . . . . .
N1 N 0.46968(14) 0.56357(9) 0.65878(11) 0.0234(3) Uani 1 1 d . . . . .
N2 N 0.23290(14) 0.54795(9) 0.51775(11) 0.0236(3) Uani 1 1 d . . . . .
C1 C 0.64791(15) 0.41625(10) 0.66611(12) 0.0206(3) Uani 1 1 d . . . . .
C2 C 0.73611(16) 0.34391(11) 0.68578(13) 0.0232(3) Uani 1 1 d . . . . .
H2 H 0.728041 0.303521 0.627460 0.028 Uiso 1 1 calc R U . . .
C3 C 0.83463(17) 0.33036(11) 0.78859(14) 0.0278(3) Uani 1 1 d . . . . .
H3 H 0.892617 0.280742 0.799978 0.033 Uiso 1 1 calc R U . . .
C4 C 0.84923(18) 0.38896(13) 0.87533(14) 0.0323(4) Uani 1 1 d . . . . .
H4 H 0.917043 0.379831 0.945645 0.039 Uiso 1 1 calc R U . . .
C5 C 0.76376(18) 0.46046(12) 0.85764(14) 0.0303(4) Uani 1 1 d . . . . .
H5 H 0.774266 0.501006 0.916329 0.036 Uiso 1 1 calc R U . . .
C6 C 0.66178(17) 0.47461(11) 0.75504(13) 0.0242(3) Uani 1 1 d . . . . .
C7 C 0.57861(17) 0.55279(11) 0.74086(13) 0.0249(3) Uani 1 1 d . . . . .
H7 H 0.606380 0.598411 0.795333 0.030 Uiso 1 1 calc R U . . .
C8 C 0.39476(18) 0.64738(11) 0.64229(14) 0.0276(3) Uani 1 1 d . . . . .
H8A H 0.414790 0.686362 0.589239 0.033 Uiso 1 1 calc R U . . .
H8AB H 0.417565 0.679857 0.713048 0.033 Uiso 1 1 calc R U . . .
C9 C 0.24984(18) 0.62147(11) 0.59734(15) 0.0299(4) Uani 1 1 d . . . . .
H9A H 0.222769 0.601663 0.658158 0.036 Uiso 1 1 calc R U . . .
H9AB H 0.194638 0.673293 0.560301 0.036 Uiso 1 1 calc R U . . .
C10 C 0.11991(17) 0.53560(11) 0.43992(14) 0.0263(3) Uani 1 1 d . . . . .
H10 H 0.050355 0.575228 0.436370 0.032 Uiso 1 1 calc R U . . .
C11 C 0.09070(16) 0.46624(11) 0.35765(14) 0.0252(3) Uani 1 1 d . . . . .
C12 C -0.03707(17) 0.46234(12) 0.27658(15) 0.0309(4) Uani 1 1 d . . . . .
H12 H -0.100847 0.504978 0.278286 0.037 Uiso 1 1 calc R U . . .
C13 C -0.07276(18) 0.39881(13) 0.19488(15) 0.0342(4) Uani 1 1 d . . . . .
H13 H -0.159655 0.397814 0.140341 0.041 Uiso 1 1 calc R U . . .
C14 C 0.02118(18) 0.33539(12) 0.19323(14) 0.0314(4) Uani 1 1 d . . . . .
H14 H -0.002753 0.290584 0.137646 0.038 Uiso 1 1 calc R U . . .
C15 C 0.14764(17) 0.33733(11) 0.27122(13) 0.0266(3) Uani 1 1 d . . . . .
H15 H 0.209462 0.293368 0.268962 0.032 Uiso 1 1 calc R U . . .
C16 C 0.18750(16) 0.40352(11) 0.35477(13) 0.0232(3) Uani 1 1 d . . . . .
C17 C 0.35083(17) 0.40070(11) 0.64890(13) 0.0253(3) Uani 1 1 d . . . . .
H17A H 0.433828 0.371392 0.696711 0.030 Uiso 1 1 calc R U . . .
H17B H 0.316543 0.435938 0.696660 0.030 Uiso 1 1 calc R U . . .
C18 C 0.25325(16) 0.33188(11) 0.58972(14) 0.0272(4) Uani 1 1 d . . . . .
C19 C 0.29592(17) 0.25000(11) 0.54443(13) 0.0265(3) Uani 1 1 d . . . . .
C20 C 0.1986(2) 0.19184(13) 0.48078(16) 0.0404(5) Uani 1 1 d . . . . .
H20 H 0.108995 0.203068 0.470318 0.048 Uiso 1 1 calc R U . . .
C21 C 0.2296(3) 0.11856(15) 0.43283(17) 0.0519(6) Uani 1 1 d . . . . .
H21 H 0.161475 0.079427 0.389290 0.062 Uiso 1 1 calc R U . . .
C22 C 0.3595(3) 0.10094(13) 0.44724(17) 0.0532(7) Uani 1 1 d . . . . .
H22 H 0.380518 0.050039 0.413430 0.064 Uiso 1 1 calc R U . . .
C23 C 0.4595(2) 0.15824(13) 0.51166(18) 0.0431(5) Uani 1 1 d . . . . .
H23 H 0.548982 0.146395 0.522361 0.052 Uiso 1 1 calc R U . . .
C24 C 0.42712(18) 0.23278(11) 0.56006(15) 0.0292(4) Uani 1 1 d . . . . .
H24 H 0.494734 0.272086 0.603923 0.035 Uiso 1 1 calc R U . . .

loop_
_atom_site_aniso_label
_atom_site_aniso_U_11
_atom_site_aniso_U_22
_atom_site_aniso_U_33
_atom_site_aniso_U_23
_atom_site_aniso_U_13
_atom_site_aniso_U_12
Co1 0.02397(13) 0.01653(13) 0.01938(13) 0.00072(9) 0.01198(10) 0.00384(9)
O1 0.0249(5) 0.0189(5) 0.0180(5) 0.0011(4) 0.0100(4) 0.0031(4)
O2 0.0237(5) 0.0204(5) 0.0218(5) 0.0014(4) 0.0096(4) 0.0031(4)
O3 0.0290(7) 0.0361(7) 0.0602(9) 0.0162(6) 0.0220(6) 0.0057(5)
N1 0.0338(7) 0.0180(6) 0.0240(7) 0.0012(5) 0.0173(6) 0.0038(5)
N2 0.0298(7) 0.0200(6) 0.0273(7) 0.0027(5) 0.0179(6) 0.0047(5)
C1 0.0233(7) 0.0202(7) 0.0198(7) 0.0019(6) 0.0100(6) -0.0004(6)
C2 0.0259(8) 0.0213(8) 0.0243(8) 0.0018(6) 0.0115(6) 0.0005(6)
C3 0.0265(8) 0.0275(8) 0.0299(8) 0.0067(7) 0.0110(7) 0.0041(7)
C4 0.0311(9) 0.0383(10) 0.0233(8) 0.0047(7) 0.0053(7) 0.0026(7)
C5 0.0365(9) 0.0322(9) 0.0214(8) -0.0013(7) 0.0098(7) -0.0009(7)
C6 0.0305(8) 0.0227(8) 0.0218(8) 0.0007(6) 0.0125(7) -0.0005(6)
C7 0.0357(9) 0.0221(8) 0.0202(7) -0.0024(6) 0.0142(7) -0.0007(7)
C8 0.0404(9) 0.0196(8) 0.0275(8) -0.0011(6) 0.0182(7) 0.0057(7)
C9 0.0399(10) 0.0231(8) 0.0342(9) -0.0007(7) 0.0226(8) 0.0090(7)
C10 0.0279(8) 0.0242(8) 0.0341(9) 0.0083(7) 0.0200(7) 0.0065(6)
C11 0.0251(8) 0.0250(8) 0.0293(8) 0.0082(7) 0.0143(7) 0.0021(6)
C12 0.0255(8) 0.0310(9) 0.0380(10) 0.0110(7) 0.0140(7) 0.0036(7)
C13 0.0242(8) 0.0397(10) 0.0344(9) 0.0115(8) 0.0059(7) -0.0032(7)
C14 0.0350(9) 0.0292(9) 0.0281(8) 0.0046(7) 0.0098(7) -0.0054(7)
C15 0.0295(8) 0.0244(8) 0.0264(8) 0.0036(6) 0.0110(7) 0.0002(6)
C16 0.0257(8) 0.0226(8) 0.0232(7) 0.0069(6) 0.0112(6) 0.0008(6)
C17 0.0340(9) 0.0226(8) 0.0250(8) 0.0029(6) 0.0175(7) 0.0038(7)
C18 0.0279(8) 0.0268(9) 0.0300(8) 0.0122(7) 0.0143(7) 0.0043(7)
C19 0.0320(9) 0.0226(8) 0.0236(8) 0.0075(6) 0.0090(7) -0.0005(6)
C20 0.0446(11) 0.0316(10) 0.0332(10) 0.0056(8) 0.0009(8) -0.0067(8)
C21 0.0794(17) 0.0321(11) 0.0313(10) 0.0003(8) 0.0056(11) -0.0084(11)
C22 0.112(2) 0.0228(10) 0.0345(10) -0.0010(8) 0.0385(13) 0.0030(11)
C23 0.0673(14) 0.0253(9) 0.0528(12) 0.0078(9) 0.0409(11) 0.0099(9)
C24 0.0363(9) 0.0213(8) 0.0342(9) 0.0027(7) 0.0180(8) 0.0013(7)

loop_
_atom_type_symbol
_atom_type_description
_atom_type_scat_dispersion_real
_atom_type_scat_dispersion_imag
_atom_type_scat_source
C C 0.0181 0.0091 'International Tables Vol C Tables 4.2.6.8 and 6.1.1.4'
H H 0.0000 0.0000 'International Tables Vol C Tables 4.2.6.8 and 6.1.1.4'
N N 0.0311 0.0180 'International Tables Vol C Tables 4.2.6.8 and 6.1.1.4'
O O 0.0492 0.0322 'International Tables Vol C Tables 4.2.6.8 and 6.1.1.4'
Co Co -2.3653 3.6143 'International Tables Vol C Tables 4.2.6.8 and 6.1.1.4'

loop_
_geom_angle_atom_site_label_1
_geom_angle_atom_site_label_2
_geom_angle_atom_site_label_3
_geom_angle
_geom_angle_site_symmetry_1
_geom_angle_site_symmetry_3
_geom_angle_publ_flag
N2 Co1 O2 94.73(6) . . ?
N2 Co1 N1 85.92(6) . . ?
O2 Co1 N1 177.59(5) . . ?
N2 Co1 O1 173.08(5) . . ?
O2 Co1 O1 88.38(5) . . ?
N1 Co1 O1 90.72(5) . . ?
N2 Co1 C17 92.09(6) . . ?
O2 Co1 C17 92.65(6) . . ?
N1 Co1 C17 89.64(6) . . ?
O1 Co1 C17 93.94(6) . . ?
N2 Co1 O1 90.84(5) . 3_666 ?
O2 Co1 O1 89.83(4) . 3_666 ?
N1 Co1 O1 87.84(5) . 3_666 ?
O1 Co1 O1 82.97(4) . 3_666 ?
C17 Co1 O1 175.99(6) . 3_666 ?
C1 O1 Co1 121.20(9) . . ?
C1 O1 Co1 116.00(9) . 3_666 ?
Co1 O1 Co1 97.03(4) . 3_666 ?
C16 O2 Co1 127.03(10) . . ?
C7 N1 C8 121.53(14) . . ?
C7 N1 Co1 127.22(11) . . ?
C8 N1 Co1 111.19(11) . . ?
C10 N2 C9 119.67(14) . . ?
C10 N2 Co1 126.86(12) . . ?
C9 N2 Co1 113.46(11) . . ?
O1 C1 C2 119.25(14) . . ?
O1 C1 C6 122.84(14) . . ?
C2 C1 C6 117.90(14) . . ?
C3 C2 C1 121.33(15) . . ?
C3 C2 H2 119.3 . . ?
C1 C2 H2 119.3 . . ?
C2 C3 C4 120.50(16) . . ?
C2 C3 H3 119.8 . . ?
C4 C3 H3 119.8 . . ?
C5 C4 C3 119.06(16) . . ?
C5 C4 H4 120.5 . . ?
C3 C4 H4 120.5 . . ?
C4 C5 C6 121.51(16) . . ?
C4 C5 H5 119.2 . . ?
C6 C5 H5 119.2 . . ?
C5 C6 C1 119.68(15) . . ?
C5 C6 C7 118.68(15) . . ?
C1 C6 C7 121.50(15) . . ?
N1 C7 C6 123.40(15) . . ?
N1 C7 H7 118.3 . . ?
C6 C7 H7 118.3 . . ?
N1 C8 C9 106.35(13) . . ?
N1 C8 H8A 110.5 . . ?
C9 C8 H8A 110.5 . . ?
N1 C8 H8AB 110.5 . . ?
C9 C8 H8AB 110.5 . . ?
H8A C8 H8AB 108.6 . . ?
N2 C9 C8 107.55(13) . . ?
N2 C9 H9A 110.2 . . ?
C8 C9 H9A 110.2 . . ?
N2 C9 H9AB 110.2 . . ?
C8 C9 H9AB 110.2 . . ?
H9A C9 H9AB 108.5 . . ?
N2 C10 C11 124.97(15) . . ?
N2 C10 H10 117.5 . . ?
C11 C10 H10 117.5 . . ?
C12 C11 C16 119.41(16) . . ?
C12 C11 C10 118.30(15) . . ?
C16 C11 C10 122.28(15) . . ?
C13 C12 C11 122.00(17) . . ?
C13 C12 H12 119.0 . . ?
C11 C12 H12 119.0 . . ?
C12 C13 C14 118.88(16) . . ?
C12 C13 H13 120.6 . . ?
C14 C13 H13 120.6 . . ?
C15 C14 C13 120.73(17) . . ?
C15 C14 H14 119.6 . . ?
C13 C14 H14 119.6 . . ?
C14 C15 C16 121.34(16) . . ?
C14 C15 H15 119.3 . . ?
C16 C15 H15 119.3 . . ?
O2 C16 C15 118.31(14) . . ?
O2 C16 C11 124.10(15) . . ?
C15 C16 C11 117.59(15) . . ?
C18 C17 Co1 110.91(11) . . ?
C18 C17 H17A 109.5 . . ?
Co1 C17 H17A 109.5 . . ?
C18 C17 H17B 109.5 . . ?
Co1 C17 H17B 109.5 . . ?
H17A C17 H17B 108.0 . . ?
O3 C18 C17 120.66(16) . . ?
O3 C18 C19 119.03(16) . . ?
C17 C18 C19 120.30(14) . . ?
C20 C19 C24 119.22(17) . . ?
C20 C19 C18 117.80(17) . . ?
C24 C19 C18 122.93(15) . . ?
C21 C20 C19 120.9(2) . . ?
C21 C20 H20 119.5 . . ?
C19 C20 H20 119.5 . . ?
C20 C21 C22 120.4(2) . . ?
C20 C21 H21 119.8 . . ?
C22 C21 H21 119.8 . . ?
C21 C22 C23 119.73(19) . . ?
C21 C22 H22 120.1 . . ?
C23 C22 H22 120.1 . . ?
C24 C23 C22 119.5(2) . . ?
C24 C23 H23 120.2 . . ?
C22 C23 H23 120.2 . . ?
C23 C24 C19 120.18(18) . . ?
C23 C24 H24 119.9 . . ?
C19 C24 H24 119.9 . . ?

loop_
_geom_bond_atom_site_label_1
_geom_bond_atom_site_label_2
_geom_bond_distance
_geom_bond_site_symmetry_2
_geom_bond_publ_flag
Co1 N2 1.8763(13) . ?
Co1 O2 1.8820(11) . ?
Co1 N1 1.8849(14) . ?
Co1 O1 1.9325(11) . ?
Co1 C17 1.9999(16) . ?
Co1 O1 2.1788(10) 3_666 ?
O1 C1 1.3374(18) . ?
O2 C16 1.305(2) . ?
O3 C18 1.229(2) . ?
N1 C7 1.280(2) . ?
N1 C8 1.468(2) . ?
N2 C10 1.285(2) . ?
N2 C9 1.476(2) . ?
C1 C2 1.406(2) . ?
C1 C6 1.415(2) . ?
C2 C3 1.387(2) . ?
C2 H2 0.9500 . ?
C3 C4 1.393(3) . ?
C3 H3 0.9500 . ?
C4 C5 1.380(3) . ?
C4 H4 0.9500 . ?
C5 C6 1.402(2) . ?
C5 H5 0.9500 . ?
C6 C7 1.449(2) . ?
C7 H7 0.9500 . ?
C8 C9 1.517(3) . ?
C8 H8A 0.9900 . ?
C8 H8AB 0.9900 . ?
C9 H9A 0.9900 . ?
C9 H9AB 0.9900 . ?
C10 C11 1.441(2) . ?
C10 H10 0.9500 . ?
C11 C12 1.402(2) . ?
C11 C16 1.423(2) . ?
C12 C13 1.372(3) . ?
C12 H12 0.9500 . ?
C13 C14 1.402(3) . ?
C13 H13 0.9500 . ?
C14 C15 1.376(2) . ?
C14 H14 0.9500 . ?
C15 C16 1.416(2) . ?
C15 H15 0.9500 . ?
C17 C18 1.475(2) . ?
C17 H17A 0.9900 . ?
C17 H17B 0.9900 . ?
C18 C19 1.507(2) . ?
C19 C20 1.384(3) . ?
C19 C24 1.392(3) . ?
C20 C21 1.366(3) . ?
C20 H20 0.9500 . ?
C21 C22 1.383(4) . ?
C21 H21 0.9500 . ?
C22 C23 1.396(3) . ?
C22 H22 0.9500 . ?
C23 C24 1.390(3) . ?
C23 H23 0.9500 . ?
C24 H24 0.9500 . ?
